data_4026928
loop_
_publ_author_name
'Wen-Xue Niu'
'Er-Qun Yang'
'Zi-Fa Shi'
'Xiao-Ping Cao'
'Dietmar Kuck'

_publ_section_title
;
 Single-wing Extended Tribenzotriquinacenes via Bowl-shaped Dehydrobenzene
 and Isobenzofuran Tribenzotriquinacene Derivatives
;
_journal_name_full 'Journal of Organic Chemistry'
_journal_page_first 1422
_journal_page_last 1434
_journal_paper_doi 10.1021/jo2022668
_journal_volume 77
_journal_year 2012
_chemical_absolute_configuration none
_chemical_formula_sum 'C40 H33 Cl5 O3'
_chemical_formula_weight 738.91
_chemical_name_systematic
; 
 ? 
;
_space_group_IT_number 4
_symmetry_cell_setting monoclinic
_symmetry_space_group_name_Hall 'P 2yb'
_symmetry_space_group_name_H-M 'P 1 21 1'
_atom_sites_solution_hydrogens geom
_atom_sites_solution_primary direct
_atom_sites_solution_secondary difmap
_audit_creation_method SHELXL-97
_cell_angle_alpha 90.00
_cell_angle_beta 100.959(8)
_cell_angle_gamma 90.00
_cell_formula_units_Z 2
_cell_length_a 11.980(9)
_cell_length_b 11.128(8)
_cell_length_c 12.993(10)
_cell_measurement_reflns_used 1906
_cell_measurement_temperature 296(2)
_cell_measurement_theta_max 20.03
_cell_measurement_theta_min 2.43
_cell_volume 1701(2)
_computing_cell_refinement 'Bruker SAINT'
_computing_data_collection 'Bruker APEX2'
_computing_data_reduction 'Bruker SAINT'
_computing_molecular_graphics 'Bruker SHELXTL'
_computing_publication_material 'Bruker SHELXTL'
_computing_structure_refinement 'SHELXL-97 (Sheldrick, 2008)'
_computing_structure_solution 'SHELXS-97 (Sheldrick, 2008)'
_diffrn_ambient_temperature 296(2)
_diffrn_measured_fraction_theta_full 0.998
_diffrn_measured_fraction_theta_max 0.998
_diffrn_measurement_device_type 'Bruker APEX-II CCD'
_diffrn_measurement_method '\f and \w scans'
_diffrn_radiation_monochromator graphite
_diffrn_radiation_source 'fine-focus sealed tube'
_diffrn_radiation_type MoK\a
_diffrn_radiation_wavelength 0.71073
_diffrn_reflns_av_R_equivalents 0.0754
_diffrn_reflns_av_sigmaI/netI 0.1275
_diffrn_reflns_limit_h_max 13
_diffrn_reflns_limit_h_min -14
_diffrn_reflns_limit_k_max 13
_diffrn_reflns_limit_k_min -13
_diffrn_reflns_limit_l_max 15
_diffrn_reflns_limit_l_min -15
_diffrn_reflns_number 12035
_diffrn_reflns_theta_full 25.19
_diffrn_reflns_theta_max 25.19
_diffrn_reflns_theta_min 2.43
_exptl_absorpt_coefficient_mu 0.467
_exptl_absorpt_correction_T_max 0.9043
_exptl_absorpt_correction_T_min 0.8923
_exptl_absorpt_correction_type multi-scan
_exptl_absorpt_process_details SADABS
_exptl_crystal_colour colorless
_exptl_crystal_density_diffrn 1.443
_exptl_crystal_density_meas 0
_exptl_crystal_description block
_exptl_crystal_F_000 764
_exptl_crystal_size_max 0.25
_exptl_crystal_size_mid 0.24
_exptl_crystal_size_min 0.22
_refine_diff_density_max 0.456
_refine_diff_density_min -0.740
_refine_diff_density_rms 0.098
_refine_ls_abs_structure_details 'Flack H D (1983), Acta Cryst. A39, 876-881'
_refine_ls_abs_structure_Flack 0.6(2)
_refine_ls_extinction_coef 0.013(5)
_refine_ls_extinction_expression Fc^*^=kFc[1+0.001xFc^2^\l^3^/sin(2\q)]^-1/4^
_refine_ls_extinction_method SHELXL
_refine_ls_goodness_of_fit_ref 0.999
_refine_ls_hydrogen_treatment constr
_refine_ls_matrix_type full
_refine_ls_number_parameters 438
_refine_ls_number_reflns 6093
_refine_ls_number_restraints 1
_refine_ls_restrained_S_all 0.999
_refine_ls_R_factor_all 0.2018
_refine_ls_R_factor_gt 0.1116
_refine_ls_shift/su_max 0.000
_refine_ls_shift/su_mean 0.000
_refine_ls_structure_factor_coef Fsqd
_refine_ls_weighting_details 'calc w=1/[\s^2^(Fo^2^)+(0.1917P)^2^+0.8213P] where P=(Fo^2^+2Fc^2^)/3'
_refine_ls_weighting_scheme calc
_refine_ls_wR_factor_gt 0.2812
_refine_ls_wR_factor_ref 0.3564
_reflns_number_gt 2783
_reflns_number_total 6093
_reflns_threshold_expression >2sigma(I)
_cod_data_source_file jo2022668_si_005.cif
_cod_data_source_block p21
_cod_database_code 4026928

loop_
_symmetry_equiv_pos_as_xyz
'x, y, z'
'-x, y+1/2, -z'

loop_
_atom_site_label
_atom_site_type_symbol
_atom_site_fract_x
_atom_site_fract_y
_atom_site_fract_z
_atom_site_U_iso_or_equiv
_atom_site_adp_type
_atom_site_occupancy
_atom_site_symmetry_multiplicity
_atom_site_calc_flag
_atom_site_refinement_flags
C1 C 0.5231(12) 0.1521(10) 0.3191(8) 0.069(4) Uani 1 1 d .
C2 C 0.5117(14) 0.0414(11) 0.2542(9) 0.098(5) Uani 1 1 d .
H2 H 0.5731 0.0049 0.2326 0.118 Uiso 1 1 calc R
C3 C 0.395(2) -0.006(2) 0.2271(12) 0.124(8) Uani 1 1 d .
H3 H 0.3779 -0.0789 0.1932 0.148 Uiso 1 1 calc R
C4 C 0.3172(19) 0.0627(16) 0.2541(12) 0.114(7) Uani 1 1 d .
H4 H 0.2423 0.0416 0.2271 0.137 Uiso 1 1 calc R
C5 C 0.3333(12) 0.1683(13) 0.3214(9) 0.084(4) Uani 1 1 d .
H5 H 0.2728 0.2037 0.3455 0.101 Uiso 1 1 calc R
C6 C 0.4396(11) 0.2126(13) 0.3473(9) 0.066(3) Uani 1 1 d .
C7 C 0.4838(6) 0.3225(14) 0.4047(5) 0.0554(19) Uani 1 1 d .
C8 C 0.4466(8) 0.4333(10) 0.3435(7) 0.048(2) Uani 1 1 d .
C9 C 0.3319(10) 0.4740(16) 0.3120(10) 0.082(4) Uani 1 1 d .
H9 H 0.2718 0.4274 0.3252 0.099 Uiso 1 1 calc R
C10 C 0.3127(10) 0.5780(16) 0.2641(10) 0.078(4) Uani 1 1 d .
H10 H 0.2401 0.6111 0.2526 0.094 Uiso 1 1 calc R
C11 C 0.4020(12) 0.6392(11) 0.2304(9) 0.071(4) Uani 1 1 d .
H11 H 0.3874 0.7064 0.1874 0.085 Uiso 1 1 calc R
C12 C 0.5125(9) 0.5974(12) 0.2625(10) 0.070(4) Uani 1 1 d .
H12 H 0.5718 0.6441 0.2474 0.084 Uiso 1 1 calc R
C13 C 0.5381(9) 0.4957(11) 0.3130(7) 0.046(2) Uani 1 1 d .
C14 C 0.6447(8) 0.4364(10) 0.3474(6) 0.049(3) Uani 1 1 d .
C15 C 0.6897(7) 0.3864(9) 0.2571(8) 0.046(2) Uani 1 1 d .
C16 C 0.6910(9) 0.2614(9) 0.2579(7) 0.049(3) Uani 1 1 d .
C17 C 0.6473(10) 0.2107(9) 0.3519(8) 0.057(3) Uani 1 1 d .
C18 C 0.6171(6) 0.3223(13) 0.4126(5) 0.0529(19) Uani 1 1 d .
C19 C 0.4433(9) 0.3239(19) 0.5071(7) 0.090(3) Uani 1 1 d .
H19A H 0.4842 0.3842 0.5521 0.136 Uiso 1 1 calc R
H19B H 0.4564 0.2467 0.5401 0.136 Uiso 1 1 calc R
H19C H 0.3635 0.3418 0.4947 0.136 Uiso 1 1 calc R
C20 C 0.7365(9) 0.5194(9) 0.4120(8) 0.054(3) Uani 1 1 d .
H20A H 0.8038 0.4734 0.4379 0.081 Uiso 1 1 calc R
H20B H 0.7080 0.5529 0.4700 0.081 Uiso 1 1 calc R
H20C H 0.7545 0.5830 0.3681 0.081 Uiso 1 1 calc R
C21 C 0.7300(14) 0.1106(13) 0.4097(11) 0.096(5) Uani 1 1 d .
H21A H 0.8054 0.1430 0.4289 0.143 Uiso 1 1 calc R
H21B H 0.7308 0.0433 0.3636 0.143 Uiso 1 1 calc R
H21C H 0.7039 0.0849 0.4716 0.143 Uiso 1 1 calc R
C22 C 0.6803(7) 0.3227(15) 0.5261(5) 0.070(2) Uani 1 1 d .
H22A H 0.6493 0.2616 0.5647 0.104 Uiso 1 1 calc R
H22B H 0.6718 0.3998 0.5569 0.104 Uiso 1 1 calc R
H22C H 0.7595 0.3070 0.5282 0.104 Uiso 1 1 calc R
C23 C 0.7330(8) 0.4504(9) 0.1838(6) 0.045(2) Uani 1 1 d .
H23 H 0.7408 0.5335 0.1884 0.054 Uiso 1 1 calc R
C24 C 0.7654(7) 0.3856(10) 0.1006(8) 0.049(3) Uani 1 1 d .
C25 C 0.7632(10) 0.2625(10) 0.0994(7) 0.054(3) Uani 1 1 d .
C26 C 0.7230(10) 0.1979(11) 0.1758(9) 0.061(3) Uani 1 1 d .
H26 H 0.7175 0.1146 0.1724 0.074 Uiso 1 1 calc R
C27 C 0.8230(8) 0.4228(9) 0.0121(6) 0.044(2) Uani 1 1 d .
H27 H 0.8053 0.5035 -0.0168 0.053 Uiso 1 1 calc R
C28 C 0.9494(9) 0.3930(10) 0.0497(7) 0.053(3) Uani 1 1 d .
H28 H 0.9910 0.4219 -0.0035 0.064 Uiso 1 1 calc R
C29 C 0.9951(10) 0.4528(13) 0.1467(8) 0.064(3) Uani 1 1 d .
C30 C 1.0169(8) 0.3817(12) 0.2496(8) 0.052(3) Uani 1 1 d .
C31 C 1.0325(8) 0.4518(14) 0.3421(7) 0.069(4) Uani 1 1 d .
H31 H 1.0269 0.5351 0.3403 0.082 Uiso 1 1 calc R
C32 C 1.0561(10) 0.3899(15) 0.4330(13) 0.088(4) Uani 1 1 d .
H32 H 1.0725 0.4319 0.4959 0.105 Uiso 1 1 calc R
C33 C 1.0565(12) 0.269(2) 0.4347(7) 0.136(9) Uani 1 1 d .
H33 H 1.0659 0.2288 0.4986 0.163 Uiso 1 1 calc R
C34 C 1.0435(11) 0.2041(11) 0.3438(11) 0.082(4) Uani 1 1 d .
H34 H 1.0527 0.1211 0.3476 0.099 Uiso 1 1 calc R
C35 C 1.0170(9) 0.2578(13) 0.2466(9) 0.065(3) Uani 1 1 d .
C36 C 0.9955(10) 0.1912(11) 0.1512(8) 0.059(3) Uani 1 1 d .
C37 C 0.9514(10) 0.2582(11) 0.0481(9) 0.061(3) Uani 1 1 d .
H37 H 0.9913 0.2300 -0.0065 0.073 Uiso 1 1 calc R
C38 C 0.8175(11) 0.2328(11) 0.0139(9) 0.073(4) Uani 1 1 d .
H38 H 0.8003 0.1511 -0.0127 0.087 Uiso 1 1 calc R
C39 C 0.3731(10) 0.3102(18) 0.0561(8) 0.098(4) Uani 1 1 d .
H39 H 0.4070 0.3110 0.1309 0.118 Uiso 1 1 calc R
Cl1 Cl 0.4126(7) 0.1954(5) 0.0075(5) 0.189(3) Uani 1 1 d .
Cl2 Cl 0.2326(4) 0.3128(12) 0.0443(4) 0.218(3) Uani 1 1 d .
Cl3 Cl 0.4327(6) 0.4419(7) -0.0085(5) 0.191(3) Uani 1 1 d .
O1 O 0.7883(5) 0.3191(9) -0.0610(4) 0.0682(16) Uani 1 1 d .
O2 O 1.0123(8) 0.5643(9) 0.1482(7) 0.081(3) Uani 1 1 d .
O3 O 1.0074(11) 0.0853(9) 0.1508(7) 0.109(4) Uani 1 1 d .
Cl5 Cl 0.8115(7) 0.8163(11) 0.2664(5) 0.238(4) Uani 1 1 d .
Cl4 Cl 1.0499(6) 0.8185(11) 0.3125(4) 0.211(3) Uani 1 1 d .
C40 C 0.9311(15) 0.803(3) 0.243(3) 0.29(2) Uani 1 1 d .
H40A H 0.9319 0.8561 0.1837 0.344 Uiso 1 1 calc R
H40B H 0.9323 0.7220 0.2147 0.344 Uiso 1 1 calc R

loop_
_atom_site_aniso_label
_atom_site_aniso_U_11
_atom_site_aniso_U_22
_atom_site_aniso_U_33
_atom_site_aniso_U_23
_atom_site_aniso_U_13
_atom_site_aniso_U_12
C1 0.099(10) 0.049(7) 0.042(6) 0.015(5) -0.025(6) -0.036(7)
C2 0.162(14) 0.062(8) 0.048(6) -0.004(6) -0.035(7) -0.070(9)
C3 0.19(2) 0.109(14) 0.054(9) 0.036(9) -0.026(10) -0.054(14)
C4 0.148(17) 0.089(12) 0.073(10) -0.003(9) -0.061(10) -0.050(11)
C5 0.085(10) 0.095(10) 0.058(7) 0.033(7) -0.025(6) -0.036(8)
C6 0.056(8) 0.088(9) 0.051(6) 0.002(7) 0.003(6) -0.001(7)
C7 0.052(5) 0.076(5) 0.036(3) -0.001(7) 0.004(3) -0.002(8)
C8 0.052(6) 0.067(7) 0.024(4) -0.008(5) 0.005(4) 0.009(5)
C9 0.046(7) 0.130(13) 0.073(8) 0.017(9) 0.018(6) 0.013(8)
C10 0.055(8) 0.125(12) 0.056(7) -0.028(8) 0.013(6) 0.023(8)
C11 0.087(10) 0.057(7) 0.059(7) 0.007(6) -0.013(6) 0.028(6)
C12 0.044(7) 0.098(11) 0.075(8) -0.037(8) 0.028(6) -0.018(6)
C13 0.054(6) 0.060(7) 0.022(4) 0.002(4) 0.001(4) 0.007(5)
C14 0.039(5) 0.077(7) 0.027(4) -0.007(5) -0.003(4) -0.006(5)
C15 0.034(5) 0.054(7) 0.046(6) -0.013(5) 0.000(4) -0.011(5)
C16 0.066(7) 0.057(7) 0.022(4) -0.008(4) 0.000(4) -0.015(6)
C17 0.067(7) 0.034(6) 0.057(6) 0.002(5) -0.022(5) -0.012(5)
C18 0.056(5) 0.061(5) 0.035(3) -0.013(6) -0.007(3) 0.004(7)
C19 0.084(7) 0.139(9) 0.053(5) -0.017(9) 0.026(5) -0.032(11)
C20 0.054(6) 0.043(6) 0.058(6) -0.030(5) -0.008(5) -0.004(5)
C21 0.111(12) 0.099(11) 0.065(8) -0.001(8) -0.015(8) 0.002(8)
C22 0.076(6) 0.084(6) 0.038(4) 0.000(7) -0.015(4) -0.014(9)
C23 0.054(6) 0.050(6) 0.028(4) 0.004(4) -0.001(4) 0.013(5)
C24 0.023(5) 0.076(8) 0.048(6) 0.003(5) 0.004(4) 0.000(5)
C25 0.080(8) 0.042(6) 0.030(5) 0.001(5) -0.016(5) -0.005(6)
C26 0.068(7) 0.045(6) 0.063(7) 0.002(5) -0.010(5) 0.011(5)
C27 0.052(6) 0.054(6) 0.026(4) -0.004(4) 0.004(4) 0.007(5)
C28 0.067(7) 0.059(7) 0.032(5) 0.002(5) 0.004(5) -0.015(6)
C29 0.063(7) 0.081(9) 0.052(7) -0.002(6) 0.025(5) 0.001(7)
C30 0.045(6) 0.075(8) 0.039(5) -0.012(5) 0.016(5) 0.003(6)
C31 0.045(6) 0.135(11) 0.023(4) 0.012(6) -0.001(4) 0.009(6)
C32 0.045(7) 0.087(9) 0.130(14) -0.015(9) 0.012(7) 0.019(7)
C33 0.095(10) 0.30(3) 0.008(4) 0.009(8) -0.010(5) 0.063(14)
C34 0.077(9) 0.048(7) 0.109(11) 0.020(7) -0.014(7) 0.018(6)
C35 0.043(6) 0.091(10) 0.049(6) -0.007(6) -0.017(5) 0.016(6)
C36 0.076(8) 0.043(6) 0.050(6) 0.011(5) -0.008(5) 0.028(6)
C37 0.060(7) 0.074(8) 0.050(6) -0.005(6) 0.012(5) -0.002(6)
C38 0.098(10) 0.062(8) 0.048(6) -0.015(6) -0.012(6) 0.013(7)
C39 0.097(8) 0.124(11) 0.063(6) -0.026(9) -0.013(5) 0.000(11)
Cl1 0.310(9) 0.094(3) 0.178(5) 0.044(4) 0.084(6) 0.071(4)
Cl2 0.104(3) 0.399(10) 0.151(4) 0.090(7) 0.025(3) 0.057(6)
Cl3 0.182(6) 0.228(7) 0.147(5) 0.038(5) -0.011(4) -0.082(5)
O1 0.088(4) 0.072(4) 0.037(2) 0.006(5) -0.006(2) -0.003(6)
O2 0.100(7) 0.073(6) 0.067(6) -0.001(5) 0.006(4) -0.011(5)
O3 0.190(11) 0.073(6) 0.059(5) 0.010(5) 0.009(6) 0.068(7)
Cl5 0.230(7) 0.318(9) 0.169(4) -0.064(7) 0.042(4) -0.139(8)
Cl4 0.205(6) 0.275(7) 0.138(4) 0.047(6) -0.002(4) 0.082(7)
C40 0.090(12) 0.37(4) 0.39(4) -0.32(3) 0.035(18) -0.009(19)

loop_
_atom_type_symbol
_atom_type_description
_atom_type_scat_dispersion_real
_atom_type_scat_dispersion_imag
_atom_type_scat_source
C C 0.0033 0.0016 'International Tables Vol C Tables 4.2.6.8 and 6.1.1.4'
H H 0.0000 0.0000 'International Tables Vol C Tables 4.2.6.8 and 6.1.1.4'
O O 0.0106 0.0060 'International Tables Vol C Tables 4.2.6.8 and 6.1.1.4'
Cl Cl 0.1484 0.1585 'International Tables Vol C Tables 4.2.6.8 and 6.1.1.4'

loop_
_geom_angle_atom_site_label_1
_geom_angle_atom_site_label_2
_geom_angle_atom_site_label_3
_geom_angle
C6 C1 C2 126.2(13)
C6 C1 C17 115.7(10)
C2 C1 C17 117.9(13)
C3 C2 C1 114.3(17)
C4 C3 C2 115.0(19)
C3 C4 C5 127.9(18)
C6 C5 C4 117.2(16)
C1 C6 C5 118.4(13)
C1 C6 C7 110.3(10)
C5 C6 C7 131.3(13)
C6 C7 C8 112.0(6)
C6 C7 C19 108.1(11)
C8 C7 C19 110.6(12)
C6 C7 C18 107.0(10)
C8 C7 C18 103.4(9)
C19 C7 C18 115.8(6)
C13 C8 C9 121.1(11)
C13 C8 C7 112.8(9)
C9 C8 C7 126.0(10)
C10 C9 C8 119.1(13)
C9 C10 C11 119.9(12)
C12 C11 C10 118.8(12)
C13 C12 C11 123.7(11)
C12 C13 C8 116.3(10)
C12 C13 C14 131.5(10)
C8 C13 C14 112.2(10)
C13 C14 C15 111.1(7)
C13 C14 C20 113.1(9)
C15 C14 C20 108.8(8)
C13 C14 C18 105.7(8)
C15 C14 C18 105.3(8)
C20 C14 C18 112.5(7)
C23 C15 C16 121.4(10)
C23 C15 C14 126.6(9)
C16 C15 C14 111.9(10)
C15 C16 C26 120.4(11)
C15 C16 C17 111.8(10)
C26 C16 C17 127.7(10)
C16 C17 C18 105.1(8)
C16 C17 C21 111.1(11)
C18 C17 C21 120.5(9)
C16 C17 C1 112.3(8)
C18 C17 C1 99.6(9)
C21 C17 C1 107.8(9)
C22 C18 C17 111.9(10)
C22 C18 C7 111.9(6)
C17 C18 C7 107.3(9)
C22 C18 C14 113.4(9)
C17 C18 C14 106.0(6)
C7 C18 C14 105.9(9)
C15 C23 C24 117.5(10)
C25 C24 C23 120.8(11)
C25 C24 C27 106.0(10)
C23 C24 C27 132.4(10)
C24 C25 C26 121.3(11)
C24 C25 C38 103.3(11)
C26 C25 C38 135.2(11)
C25 C26 C16 118.0(10)
O1 C27 C24 99.2(8)
O1 C27 C28 99.9(7)
C24 C27 C28 105.3(8)
C29 C28 C37 118.1(11)
C29 C28 C27 111.5(9)
C37 C28 C27 103.2(10)
O2 C29 C28 120.3(11)
O2 C29 C30 119.7(10)
C28 C29 C30 119.9(12)
C35 C30 C31 125.1(13)
C35 C30 C29 119.5(11)
C31 C30 C29 115.4(11)
C32 C31 C30 115.7(14)
C33 C32 C31 121.6(15)
C32 C33 C34 120.9(14)
C33 C34 C35 122.1(14)
C30 C35 C34 114.1(12)
C30 C35 C36 123.0(12)
C34 C35 C36 122.9(13)
O3 C36 C35 121.2(10)
O3 C36 C37 120.0(10)
C35 C36 C37 118.8(11)
C28 C37 C36 118.5(11)
C28 C37 C38 99.4(10)
C36 C37 C38 108.4(9)
O1 C38 C25 107.4(9)
O1 C38 C37 100.4(10)
C25 C38 C37 108.8(9)
Cl1 C39 Cl2 111.2(11)
Cl1 C39 Cl3 106.8(7)
Cl2 C39 Cl3 114.0(10)
C38 O1 C27 95.0(5)
Cl5 C40 Cl4 131.5(18)

loop_
_geom_bond_atom_site_label_1
_geom_bond_atom_site_label_2
_geom_bond_distance
C1 C6 1.315(18)
C1 C2 1.484(18)
C1 C17 1.606(16)
C2 C3 1.47(2)
C3 C4 1.30(3)
C4 C5 1.46(2)
C5 C6 1.347(17)
C6 C7 1.477(18)
C7 C8 1.489(16)
C7 C19 1.500(11)
C7 C18 1.581(10)
C8 C13 1.416(14)
C8 C9 1.430(16)
C9 C10 1.313(19)
C10 C11 1.407(19)
C11 C12 1.390(17)
C12 C13 1.314(16)
C13 C14 1.432(14)
C14 C15 1.489(13)
C14 C20 1.555(13)
C14 C18 1.595(16)
C15 C23 1.368(13)
C15 C16 1.392(10)
C16 C26 1.392(14)
C16 C17 1.526(14)
C17 C18 1.551(16)
C17 C21 1.582(18)
C18 C22 1.524(9)
C23 C24 1.413(13)
C24 C25 1.370(10)
C24 C27 1.508(13)
C25 C26 1.385(15)
C25 C38 1.428(16)
C27 O1 1.503(12)
C27 C28 1.537(14)
C28 C29 1.438(15)
C28 C37 1.500(11)
C29 O2 1.257(15)
C29 C30 1.533(16)
C30 C35 1.379(11)
C30 C31 1.415(15)
C31 C32 1.349(19)
C32 C33 1.35(2)
C33 C34 1.37(2)
C34 C35 1.379(16)
C35 C36 1.425(16)
C36 O3 1.187(13)
C36 C37 1.536(15)
C37 C38 1.606(17)
C38 O1 1.366(14)
C39 Cl1 1.540(18)
C39 Cl2 1.662(13)
C39 Cl3 1.894(19)
Cl5 C40 1.53(2)
Cl4 C40 1.55(2)

loop_
_geom_torsion_atom_site_label_1
_geom_torsion_atom_site_label_2
_geom_torsion_atom_site_label_3
_geom_torsion_atom_site_label_4
_geom_torsion
C6 C1 C2 C3 -4.3(17)
C17 C1 C2 C3 -179.6(9)
C1 C2 C3 C4 6.9(19)
C2 C3 C4 C5 -11(3)
C3 C4 C5 C6 11(2)
C2 C1 C6 C5 4.2(18)
C17 C1 C6 C5 179.6(9)
C2 C1 C6 C7 -175.7(10)
C17 C1 C6 C7 -0.4(13)
C4 C5 C6 C1 -6.3(17)
C4 C5 C6 C7 173.6(12)
C1 C6 C7 C8 111.0(10)
C5 C6 C7 C8 -69.0(14)
C1 C6 C7 C19 -127.0(11)
C5 C6 C7 C19 53.0(16)
C1 C6 C7 C18 -1.6(12)
C5 C6 C7 C18 178.4(12)
C6 C7 C8 C13 -113.6(9)
C19 C7 C8 C13 125.8(9)
C18 C7 C8 C13 1.3(10)
C6 C7 C8 C9 63.5(12)
C19 C7 C8 C9 -57.2(13)
C18 C7 C8 C9 178.3(10)
C13 C8 C9 C10 -7.8(18)
C7 C8 C9 C10 175.4(11)
C8 C9 C10 C11 9.6(19)
C9 C10 C11 C12 -9.8(18)
C10 C11 C12 C13 8.1(18)
C11 C12 C13 C8 -6.1(16)
C11 C12 C13 C14 176.7(10)
C9 C8 C13 C12 5.7(15)
C7 C8 C13 C12 -177.1(9)
C9 C8 C13 C14 -176.6(10)
C7 C8 C13 C14 0.6(11)
C12 C13 C14 C15 -71.2(14)
C8 C13 C14 C15 111.5(9)
C12 C13 C14 C20 51.5(14)
C8 C13 C14 C20 -125.8(9)
C12 C13 C14 C18 175.1(11)
C8 C13 C14 C18 -2.2(10)
C13 C14 C15 C23 71.3(12)
C20 C14 C15 C23 -53.8(13)
C18 C14 C15 C23 -174.7(8)
C13 C14 C15 C16 -112.9(11)
C20 C14 C15 C16 121.9(10)
C18 C14 C15 C16 1.1(11)
C23 C15 C16 C26 -8.3(17)
C14 C15 C16 C26 175.6(8)
C23 C15 C16 C17 175.3(8)
C14 C15 C16 C17 -0.7(13)
C15 C16 C17 C18 0.0(11)
C26 C16 C17 C18 -176.0(9)
C15 C16 C17 C21 -131.9(11)
C26 C16 C17 C21 52.1(14)
C15 C16 C17 C1 107.3(11)
C26 C16 C17 C1 -68.7(14)
C6 C1 C17 C16 -108.5(12)
C2 C1 C17 C16 67.2(12)
C6 C1 C17 C18 2.2(12)
C2 C1 C17 C18 177.9(9)
C6 C1 C17 C21 128.7(11)
C2 C1 C17 C21 -55.5(13)
C16 C17 C18 C22 -123.4(9)
C21 C17 C18 C22 2.9(15)
C1 C17 C18 C22 120.2(8)
C16 C17 C18 C7 113.4(9)
C21 C17 C18 C7 -120.3(12)
C1 C17 C18 C7 -2.9(9)
C16 C17 C18 C14 0.6(7)
C21 C17 C18 C14 126.9(12)
C1 C17 C18 C14 -115.7(7)
C6 C7 C18 C22 -120.2(11)
C8 C7 C18 C22 121.5(11)
C19 C7 C18 C22 0.4(19)
C6 C7 C18 C17 3.0(11)
C8 C7 C18 C17 -115.3(9)
C19 C7 C18 C17 123.6(13)
C6 C7 C18 C14 115.9(9)
C8 C7 C18 C14 -2.5(9)
C19 C7 C18 C14 -123.5(13)
C13 C14 C18 C22 -120.1(9)
C15 C14 C18 C22 122.1(9)
C20 C14 C18 C22 3.8(12)
C13 C14 C18 C17 116.7(8)
C15 C14 C18 C17 -1.0(7)
C20 C14 C18 C17 -119.4(9)
C13 C14 C18 C7 2.9(9)
C15 C14 C18 C7 -114.9(8)
C20 C14 C18 C7 126.8(8)
C16 C15 C23 C24 8.1(15)
C14 C15 C23 C24 -176.5(8)
C15 C23 C24 C25 -5.9(15)
C15 C23 C24 C27 -174.7(9)
C23 C24 C25 C26 3.9(18)
C27 C24 C25 C26 175.4(8)
C23 C24 C25 C38 -171.3(8)
C27 C24 C25 C38 0.1(13)
C24 C25 C26 C16 -3.8(16)
C38 C25 C26 C16 169.6(11)
C15 C16 C26 C25 5.9(15)
C17 C16 C26 C25 -178.4(10)
C25 C24 C27 O1 30.0(10)
C23 C24 C27 O1 -160.0(9)
C25 C24 C27 C28 -73.1(11)
C23 C24 C27 C28 96.9(12)
O1 C27 C28 C29 -159.8(9)
C24 C27 C28 C29 -57.3(12)
O1 C27 C28 C37 -32.0(10)
C24 C27 C28 C37 70.5(11)
C37 C28 C29 O2 168.4(12)
C27 C28 C29 O2 -72.3(14)
C37 C28 C29 C30 -14.8(17)
C27 C28 C29 C30 104.4(11)
O2 C29 C30 C35 -168.9(12)
C28 C29 C30 C35 14.3(16)
O2 C29 C30 C31 12.9(15)
C28 C29 C30 C31 -163.9(10)
C35 C30 C31 C32 4.3(16)
C29 C30 C31 C32 -177.6(10)
C30 C31 C32 C33 -4.5(19)
C31 C32 C33 C34 6(3)
C32 C33 C34 C35 -7(2)
C31 C30 C35 C34 -5.2(19)
C29 C30 C35 C34 176.8(9)
C31 C30 C35 C36 176.9(9)
C29 C30 C35 C36 -1.1(19)
C33 C34 C35 C30 6.5(19)
C33 C34 C35 C36 -175.6(12)
C30 C35 C36 O3 172.3(13)
C34 C35 C36 O3 -5.4(19)
C30 C35 C36 C37 -10.2(18)
C34 C35 C36 C37 172.0(11)
C29 C28 C37 C36 3.5(19)
C27 C28 C37 C36 -120.0(10)
C29 C28 C37 C38 120.4(11)
C27 C28 C37 C38 -3.1(11)
O3 C36 C37 C28 -173.4(13)
C35 C36 C37 C28 9.1(17)
O3 C36 C37 C38 74.5(15)
C35 C36 C37 C38 -103.0(12)
C24 C25 C38 O1 -34.8(12)
C26 C25 C38 O1 150.9(12)
C24 C25 C38 C37 73.0(12)
C26 C25 C38 C37 -101.3(14)
C28 C37 C38 O1 41.7(10)
C36 C37 C38 O1 166.0(9)
C28 C37 C38 C25 -70.9(12)
C36 C37 C38 C25 53.4(12)
C25 C38 O1 C27 52.1(9)
C37 C38 O1 C27 -61.5(7)
C24 C27 O1 C38 -47.9(8)
C28 C27 O1 C38 59.6(8)
